data_2101357
loop_
_publ_author_name
'Z\'u\~niga, F. J.'
'Criado, A.'

_publ_section_title
;
 Structure at 140 K, lattice dynamics and phase transition of
 4,4'-dichlorobenzophenone
;
_journal_issue 5
_journal_name_full 'Acta Crystallographica Section B'
_journal_page_first 880
_journal_page_last 888
_journal_paper_doi 10.1107/S0108768194014321
_journal_volume 51
_journal_year 1995
_chemical_formula_sum 'C13 H8 Cl2 O'
_chemical_formula_weight 251.1
_symmetry_cell_setting monoclinic
_symmetry_space_group_name_Hall '-I 2yc'
_symmetry_space_group_name_H-M 'I 1 2/c 1'
_cell_angle_alpha 90.0
_cell_angle_beta 100.14(3)
_cell_angle_gamma 90.0
_cell_formula_units_Z 4
_cell_length_a 24.620(10)
_cell_length_b 6.0910(10)
_cell_length_c 7.476(2)
_cell_volume 1103.6(6)
_diffrn_radiation_type Mo
_diffrn_radiation_wavelength 0.71073
_exptl_absorpt_coefficient_mu 0.55
_exptl_crystal_density_diffrn 1.510
_exptl_crystal_F_000 512
_cod_data_source_file hr0007.cif
_cod_data_source_block hr0007a
_cod_original_cell_volume 1104(2)
_cod_original_formula_sum 'C13 H8 Cl2 O1'
_cod_database_code 2101357

loop_
_atom_site_label
_atom_site_fract_x
_atom_site_fract_y
_atom_site_fract_z
_atom_site_U_iso_or_equiv
Cl .214800(10) .50766(5) .79771(4) .03075(9)
O .0 -.1842(2) .75 .0311(4)
C1 .05326(4) .1412(2) .76120(10) .0154(2)
C2 .05500(5) .3497(2) .68270(10) .0178(2)
C3 .10493(5) .4600(2) .6902(2) .0192(3)
C4 .15303(5) .3613(2) .77900(10) .0195(3)
C5 .15291(4) .1521(2) .8561(2) .0202(3)
C6 .10269(4) .0425(2) .84570(10) .0179(2)
C7 .0 .0173(2) .75 .0178(3)
H2 .0205(6) .419(3) .620(2) .027(4)
H3 .1038(6) .605(3) .635(2) .024(4)
H5 .1846(7) .090(3) .912(2) .045(5)
H6 .1002(6) -.098(3) .899(2) .023(4)
